data_7060066
loop_
_publ_author_name
Mahesha,
'Hema, M. K.'
'Karthik, C. S.'
'Pampa, K. J.'
'Mallu, P.'
'Lokanath, N. K.'

_publ_section_title
;
 Solvent induced mononuclear and dinuclear mixed ligand Cu(ii) complex:
 structural diversity, supramolecular packing polymorphism and molecular
 docking studies
;
_journal_issue 41
_journal_name_full 'New Journal of Chemistry'
_journal_page_first 18048
_journal_page_last 18068
_journal_paper_doi 10.1039/D0NJ03567J
_journal_volume 44
_journal_year 2020
_chemical_formula_moiety '2(C19 H12 Cu F3 N O3), 2(C2 H4 O2)'
_chemical_formula_sum 'C42 H32 Cu2 F6 N2 O10'
_chemical_formula_weight 965.77
_space_group_crystal_system monoclinic
_space_group_IT_number 14
_space_group_name_Hall '-P 2yab'
_space_group_name_H-M_alt 'P 1 21/a 1'
_atom_sites_solution_hydrogens geom
_audit_creation_date 2020-09-02
_audit_creation_method
;
Olex2 1.2
(compiled 2018.05.29 svn.r3508 for OlexSys, GUI svn.r5506)
;
_audit_update_record
;
2020-09-12 deposited with the CCDC.	2020-09-29 downloaded from the CCDC.
;
_cell_angle_alpha 90
_cell_angle_beta 111.640(3)
_cell_angle_gamma 90
_cell_formula_units_Z 2
_cell_length_a 8.560(2)
_cell_length_b 22.750(5)
_cell_length_c 11.020(3)
_cell_measurement_reflns_used 10973
_cell_measurement_temperature 293(2)
_cell_measurement_theta_max 27.507
_cell_measurement_theta_min 3.156
_cell_volume 1994.8(8)
_computing_data_collection 'CrystalClear-SM Expert  (Rigaku)'
_computing_data_reduction 'd*trek  (Rigaku)'
_computing_molecular_graphics 'Olex2 (Dolomanov et al., 2009)'
_computing_publication_material 'Olex2 (Dolomanov et al., 2009)'
_computing_structure_refinement 'ShelXL (Sheldrick, 2015)'
_diffrn_ambient_temperature 293(2)
_diffrn_measured_fraction_theta_full 0.979
_diffrn_measured_fraction_theta_max 0.972
_diffrn_measurement_device_type Rigaku
_diffrn_radiation_type MoK\a
_diffrn_radiation_wavelength 0.71073
_diffrn_reflns_av_R_equivalents 0.1259
_diffrn_reflns_av_unetI/netI 0.1322
_diffrn_reflns_Laue_measured_fraction_full 0.979
_diffrn_reflns_Laue_measured_fraction_max 0.972
_diffrn_reflns_limit_h_max 10
_diffrn_reflns_limit_h_min -11
_diffrn_reflns_limit_k_max 29
_diffrn_reflns_limit_k_min -29
_diffrn_reflns_limit_l_max 14
_diffrn_reflns_limit_l_min -9
_diffrn_reflns_number 10973
_diffrn_reflns_point_group_measured_fraction_full 0.979
_diffrn_reflns_point_group_measured_fraction_max 0.972
_diffrn_reflns_theta_full 25.242
_diffrn_reflns_theta_max 27.507
_diffrn_reflns_theta_min 3.156
_exptl_absorpt_coefficient_mu 1.157
_exptl_absorpt_correction_T_max 0.784
_exptl_absorpt_correction_T_min 0.692
_exptl_absorpt_correction_type multi-scan
_exptl_crystal_colour green
_exptl_crystal_density_diffrn 1.608
_exptl_crystal_description rectangular
_exptl_crystal_F_000 980
_exptl_crystal_size_max 0.31
_exptl_crystal_size_mid 0.26
_exptl_crystal_size_min 0.21
_refine_diff_density_max 0.769
_refine_diff_density_min -0.894
_refine_diff_density_rms 0.104
_refine_ls_extinction_method none
_refine_ls_goodness_of_fit_ref 0.985
_refine_ls_hydrogen_treatment constr
_refine_ls_matrix_type full
_refine_ls_number_parameters 282
_refine_ls_number_reflns 4457
_refine_ls_number_restraints 0
_refine_ls_restrained_S_all 0.985
_refine_ls_R_factor_all 0.1402
_refine_ls_R_factor_gt 0.0847
_refine_ls_shift/su_max 0.001
_refine_ls_shift/su_mean 0.000
_refine_ls_structure_factor_coef Fsqd
_refine_ls_weighting_details 'w=1/[\s^2^(Fo^2^)+(0.1114P)^2^] where P=(Fo^2^+2Fc^2^)/3'
_refine_ls_weighting_scheme calc
_refine_ls_wR_factor_gt 0.2083
_refine_ls_wR_factor_ref 0.2506
_reflns_Friedel_coverage 0.000
_reflns_number_gt 2402
_reflns_number_total 4457
_reflns_threshold_expression 'I > 2\s(I)'
_cod_data_source_file d0nj03567j2.cif
_cod_data_source_block polymorph2
_cod_depositor_comments 'Adding full bibliography for 7060065--7060066.cif.'
_cod_database_code 7060066
_shelx_shelxl_version_number 2018/3
_shelx_space_group_comment
;
The symmetry employed for this shelxl refinement is uniquely defined
by the following loop, which should always be used as a source of
symmetry information in preference to the above space-group names.
They are only intended as comments.
;
_olex2_refinement_description
;
1. Fixed Uiso
 At 1.2 times of:
  All C(H) groups
 At 1.5 times of:
  All C(H,H,H) groups, All O(H) groups
2.a Aromatic/amide H refined with riding coordinates:
 C8(H8), C11(H11), C3(H3), C15(H15), C16(H16), C17(H17), C10(H10), C6(H6),
 C13(H13), C12(H12), C7(H7), C9(H9)
2.b Idealised Me refined as rotating group:
 C20(H20A,H20B,H20C)
2.c Idealised tetrahedral OH refined as rotating group:
 O5(H5)
;
_olex2_submission_special_instructions 'No special instructions were received'

loop_
_space_group_symop_operation_xyz
'x, y, z'
'-x+1/2, y+1/2, -z'
'-x, -y, -z'
'x-1/2, -y-1/2, z'

loop_
_atom_site_label
_atom_site_type_symbol
_atom_site_fract_x
_atom_site_fract_y
_atom_site_fract_z
_atom_site_U_iso_or_equiv
_atom_site_adp_type
_atom_site_occupancy
_atom_site_site_symmetry_order
_atom_site_calc_flag
_atom_site_refinement_flags_posn
_atom_site_refinement_flags_adp
_atom_site_refinement_flags_occupancy
_atom_site_disorder_assembly
_atom_site_disorder_group
Cu1 Cu 0.58993(9) 0.65266(3) 0.73671(7) 0.0538(3) Uani 1 1 d . . . . .
O3 O 0.6053(6) 0.57475(15) 0.8082(4) 0.0618(11) Uani 1 1 d . . . . .
O1 O 0.6026(5) 0.73483(16) 0.6926(4) 0.0559(10) Uani 1 1 d . . . . .
O2 O 0.6547(5) 0.62590(16) 0.5960(4) 0.0573(10) Uani 1 1 d . . . . .
C8 C 0.8623(11) 0.5556(4) 0.2572(7) 0.086(2) Uani 1 1 d . . . . .
H8 H 0.903447 0.551679 0.190444 0.104 Uiso 1 1 calc R . . . .
O4 O 0.2946(6) 0.65226(18) 0.5805(5) 0.0671(12) Uani 1 1 d . . . . .
N1 N 0.5307(6) 0.68510(19) 0.8806(4) 0.0496(11) Uani 1 1 d . . . . .
C11 C 0.4983(9) 0.6571(2) 0.9731(6) 0.0598(16) Uani 1 1 d . . . . .
H11 H 0.504314 0.616280 0.976598 0.072 Uiso 1 1 calc R . . . .
O5 O 0.1727(7) 0.7361(2) 0.4910(4) 0.0796(14) Uani 1 1 d . . . . .
H5 H 0.149159 0.737496 0.556601 0.119 Uiso 1 1 calc GR . . . .
C3 C 0.7055(8) 0.5262(2) 0.6598(6) 0.0578(15) Uani 1 1 d . . . . .
H3 H 0.742263 0.490024 0.641133 0.069 Uiso 1 1 calc R . . . .
C4 C 0.6960(7) 0.5746(3) 0.5749(5) 0.0532(13) Uani 1 1 d . . . . .
C19 C 0.5252(7) 0.7451(2) 0.8738(5) 0.0488(12) Uani 1 1 d . . . . .
C14 C 0.4821(8) 0.7790(3) 0.9670(6) 0.0564(14) Uani 1 1 d . . . . .
C15 C 0.4800(9) 0.8409(2) 0.9514(7) 0.0642(17) Uani 1 1 d . . . . .
H15 H 0.451495 0.864968 1.008218 0.077 Uiso 1 1 calc R . . . .
F1 F 0.7010(14) 0.43001(19) 0.8087(6) 0.198(4) Uani 1 1 d . . . . .
C5 C 0.7532(7) 0.5669(3) 0.4633(5) 0.0539(14) Uani 1 1 d . . . . .
C16 C 0.5190(8) 0.8647(3) 0.8551(6) 0.0629(16) Uani 1 1 d . . . . .
H16 H 0.516203 0.905385 0.847523 0.075 Uiso 1 1 calc R . . . .
C17 C 0.5637(8) 0.8320(2) 0.7651(6) 0.0586(15) Uani 1 1 d . . . . .
H17 H 0.592077 0.850648 0.701014 0.070 Uiso 1 1 calc R . . . .
F3 F 0.5790(9) 0.4717(3) 0.9096(8) 0.167(3) Uani 1 1 d . . . . .
C2 C 0.6626(8) 0.5307(2) 0.7676(6) 0.0552(14) Uani 1 1 d . . . . .
C10 C 0.7930(8) 0.6167(3) 0.4100(6) 0.0670(17) Uani 1 1 d . . . . .
H10 H 0.783703 0.653727 0.442631 0.080 Uiso 1 1 calc R . . . .
C6 C 0.7663(9) 0.5127(3) 0.4123(7) 0.0714(18) Uani 1 1 d . . . . .
H6 H 0.740653 0.479141 0.449374 0.086 Uiso 1 1 calc R . . . .
C1 C 0.6880(10) 0.4782(3) 0.8558(6) 0.0640(17) Uani 1 1 d . . . . .
C21 C 0.2549(9) 0.6874(3) 0.4918(7) 0.0634(16) Uani 1 1 d . . . . .
C13 C 0.4440(9) 0.7476(3) 1.0629(6) 0.0685(17) Uani 1 1 d . . . . .
H13 H 0.411639 0.767676 1.123300 0.082 Uiso 1 1 calc R . . . .
C18 C 0.5646(7) 0.7704(2) 0.7737(6) 0.0530(13) Uani 1 1 d . . . . .
C12 C 0.4545(9) 0.6880(3) 1.0670(6) 0.0683(17) Uani 1 1 d . . . . .
H12 H 0.432718 0.667434 1.131981 0.082 Uiso 1 1 calc R . . . .
C7 C 0.8159(10) 0.5071(4) 0.3084(7) 0.088(2) Uani 1 1 d . . . . .
H7 H 0.818122 0.470259 0.272681 0.105 Uiso 1 1 calc R . . . .
C9 C 0.8481(10) 0.6106(4) 0.3049(7) 0.088(2) Uani 1 1 d . . . . .
H9 H 0.874958 0.643834 0.267454 0.105 Uiso 1 1 calc R . . . .
F2 F 0.8245(10) 0.4843(3) 0.9574(7) 0.185(4) Uani 1 1 d . . . . .
C20 C 0.2986(11) 0.6807(4) 0.3736(7) 0.090(2) Uani 1 1 d . . . . .
H20A H 0.384937 0.651563 0.389666 0.134 Uiso 1 1 calc GR . . . .
H20B H 0.338294 0.717628 0.353896 0.134 Uiso 1 1 calc GR . . . .
H20C H 0.200688 0.668739 0.301077 0.134 Uiso 1 1 calc GR . . . .

loop_
_atom_site_aniso_label
_atom_site_aniso_U_11
_atom_site_aniso_U_22
_atom_site_aniso_U_33
_atom_site_aniso_U_23
_atom_site_aniso_U_13
_atom_site_aniso_U_12
Cu1 0.0838(6) 0.0293(4) 0.0646(5) 0.0021(3) 0.0466(4) 0.0022(3)
O3 0.105(3) 0.0320(18) 0.070(2) 0.0048(18) 0.059(2) 0.003(2)
O1 0.084(3) 0.0321(18) 0.067(2) 0.0017(17) 0.046(2) 0.0023(18)
O2 0.086(3) 0.037(2) 0.065(2) 0.0065(17) 0.046(2) 0.0063(19)
C8 0.115(6) 0.101(7) 0.064(4) -0.004(4) 0.058(4) -0.005(5)
O4 0.082(3) 0.049(2) 0.079(3) 0.002(2) 0.040(3) 0.004(2)
N1 0.062(3) 0.038(2) 0.055(3) 0.002(2) 0.028(2) -0.004(2)
C11 0.090(4) 0.037(3) 0.066(4) 0.004(3) 0.045(4) -0.005(3)
O5 0.128(4) 0.060(3) 0.067(3) -0.001(2) 0.055(3) 0.020(3)
C3 0.084(4) 0.032(3) 0.073(4) 0.002(3) 0.047(4) 0.000(3)
C4 0.069(4) 0.045(3) 0.058(3) -0.003(3) 0.037(3) 0.000(3)
C19 0.055(3) 0.037(3) 0.058(3) -0.005(2) 0.025(3) -0.004(2)
C14 0.065(4) 0.047(3) 0.062(3) -0.012(3) 0.029(3) -0.001(3)
C15 0.084(4) 0.038(3) 0.075(4) -0.016(3) 0.034(4) -0.004(3)
F1 0.481(13) 0.036(2) 0.136(4) 0.022(3) 0.183(6) 0.040(5)
C5 0.066(3) 0.052(3) 0.056(3) -0.003(3) 0.037(3) -0.001(3)
C16 0.080(4) 0.031(3) 0.078(4) -0.008(3) 0.029(4) 0.000(3)
C17 0.078(4) 0.035(3) 0.070(4) 0.009(3) 0.036(3) -0.003(3)
F3 0.213(7) 0.122(5) 0.244(7) 0.117(5) 0.176(6) 0.060(4)
C2 0.075(4) 0.035(3) 0.061(3) 0.005(2) 0.033(3) 0.002(3)
C10 0.090(5) 0.056(4) 0.070(4) 0.003(3) 0.048(4) 0.000(3)
C6 0.087(5) 0.062(4) 0.072(4) -0.008(3) 0.037(4) 0.001(3)
C1 0.102(5) 0.038(3) 0.063(4) 0.003(3) 0.043(4) -0.001(3)
C21 0.078(4) 0.050(3) 0.069(4) -0.013(3) 0.035(4) 0.002(3)
C13 0.096(5) 0.053(4) 0.071(4) -0.011(3) 0.048(4) -0.007(3)
C18 0.058(3) 0.038(3) 0.068(3) -0.001(3) 0.029(3) -0.006(2)
C12 0.087(5) 0.066(4) 0.061(4) -0.001(3) 0.039(4) -0.005(3)
C7 0.106(6) 0.087(6) 0.085(5) -0.023(4) 0.053(5) 0.019(4)
C9 0.116(6) 0.097(6) 0.078(5) 0.012(4) 0.067(5) 0.004(5)
F2 0.206(7) 0.124(5) 0.149(5) 0.076(4) -0.023(6) -0.026(5)
C20 0.112(6) 0.086(5) 0.086(5) -0.020(4) 0.054(5) 0.016(5)

loop_
_atom_type_symbol
_atom_type_description
_atom_type_scat_dispersion_real
_atom_type_scat_dispersion_imag
_atom_type_scat_source
C C 0.0033 0.0016 'International Tables Vol C Tables 4.2.6.8 and 6.1.1.4'
H H 0.0000 0.0000 'International Tables Vol C Tables 4.2.6.8 and 6.1.1.4'
Cu Cu 0.3201 1.2651 'International Tables Vol C Tables 4.2.6.8 and 6.1.1.4'
F F 0.0171 0.0103 'International Tables Vol C Tables 4.2.6.8 and 6.1.1.4'
N N 0.0061 0.0033 'International Tables Vol C Tables 4.2.6.8 and 6.1.1.4'
O O 0.0106 0.0060 'International Tables Vol C Tables 4.2.6.8 and 6.1.1.4'

loop_
_geom_angle_atom_site_label_1
_geom_angle_atom_site_label_2
_geom_angle_atom_site_label_3
_geom_angle
_geom_angle_site_symmetry_1
_geom_angle_site_symmetry_3
_geom_angle_publ_flag
O3 Cu1 O1 170.44(17) . . ?
O3 Cu1 O2 92.40(16) . . ?
O3 Cu1 N1 90.84(17) . . ?
O1 Cu1 N1 84.04(17) . . ?
O2 Cu1 O1 92.48(16) . . ?
O2 Cu1 N1 176.22(17) . . ?
C2 O3 Cu1 124.1(4) . . ?
C18 O1 Cu1 111.5(3) . . ?
C4 O2 Cu1 128.4(4) . . ?
C7 C8 C9 119.7(7) . . ?
C11 N1 Cu1 129.1(4) . . ?
C11 N1 C19 120.9(5) . . ?
C19 N1 Cu1 110.0(4) . . ?
N1 C11 C12 121.1(5) . . ?
C2 C3 C4 122.7(5) . . ?
O2 C4 C3 122.9(5) . . ?
O2 C4 C5 117.3(5) . . ?
C3 C4 C5 119.5(5) . . ?
N1 C19 C14 120.6(5) . . ?
N1 C19 C18 116.4(5) . . ?
C18 C19 C14 123.0(5) . . ?
C15 C14 C19 116.2(6) . . ?
C13 C14 C19 117.1(5) . . ?
C13 C14 C15 126.7(6) . . ?
C16 C15 C14 120.1(6) . . ?
C10 C5 C4 117.6(5) . . ?
C10 C5 C6 119.5(6) . . ?
C6 C5 C4 122.8(6) . . ?
C15 C16 C17 124.0(6) . . ?
C16 C17 C18 118.5(6) . . ?
O3 C2 C3 128.9(5) . . ?
O3 C2 C1 112.4(5) . . ?
C3 C2 C1 118.6(5) . . ?
C5 C10 C9 118.7(7) . . ?
C7 C6 C5 121.5(7) . . ?
F1 C1 F3 106.6(7) . . ?
F1 C1 C2 116.5(5) . . ?
F1 C1 F2 105.4(8) . . ?
F3 C1 C2 115.6(6) . . ?
F3 C1 F2 101.0(7) . . ?
F2 C1 C2 110.1(6) . . ?
O4 C21 O5 123.7(6) . . ?
O4 C21 C20 123.6(6) . . ?
O5 C21 C20 112.7(6) . . ?
C12 C13 C14 120.0(6) . . ?
O1 C18 C19 118.1(5) . . ?
O1 C18 C17 123.9(6) . . ?
C19 C18 C17 118.0(6) . . ?
C13 C12 C11 120.3(6) . . ?
C8 C7 C6 120.0(7) . . ?
C8 C9 C10 120.4(7) . . ?

loop_
_geom_bond_atom_site_label_1
_geom_bond_atom_site_label_2
_geom_bond_distance
_geom_bond_site_symmetry_2
_geom_bond_publ_flag
Cu1 O3 1.924(4) . ?
Cu1 O1 1.945(4) . ?
Cu1 O2 1.928(4) . ?
Cu1 N1 1.977(5) . ?
O3 C2 1.267(6) . ?
O1 C18 1.332(7) . ?
O2 C4 1.265(6) . ?
C8 C7 1.364(11) . ?
C8 C9 1.379(11) . ?
O4 C21 1.210(8) . ?
N1 C11 1.315(7) . ?
N1 C19 1.366(7) . ?
C11 C12 1.411(9) . ?
O5 C21 1.310(7) . ?
C3 C4 1.429(8) . ?
C3 C2 1.370(8) . ?
C4 C5 1.492(8) . ?
C19 C14 1.438(8) . ?
C19 C18 1.392(8) . ?
C14 C15 1.418(8) . ?
C14 C13 1.409(9) . ?
C15 C16 1.338(9) . ?
F1 C1 1.236(7) . ?
C5 C10 1.376(8) . ?
C5 C6 1.377(8) . ?
C16 C17 1.402(9) . ?
C17 C18 1.403(7) . ?
F3 C1 1.285(8) . ?
C2 C1 1.505(8) . ?
C10 C9 1.409(9) . ?
C6 C7 1.366(10) . ?
C1 F2 1.293(8) . ?
C21 C20 1.490(9) . ?
C13 C12 1.359(9) . ?
